data_2015932
loop_
_publ_author_name
'Johnsson, Mats'
'T\"ornroos, Karl W.'

_publ_section_title
;
 Zinc selenium oxochloride, \b-Zn~2~(SeO~3~)Cl~2~, a synthetic
 polymorph of the mineral sophiite
;
_journal_coeditor_code BC3038
_journal_issue 5
_journal_name_full 'Acta Crystallographica Section C'
_journal_page_first i34
_journal_page_last i36
_journal_paper_doi 10.1107/S0108270107012541
_journal_volume 63
_journal_year 2007
_chemical_formula_iupac 'Zn2 (Se O3) Cl2'
_chemical_formula_moiety 'Cl2 O3 Se Zn2'
_chemical_formula_sum 'Cl2 O3 Se Zn2'
_chemical_formula_weight 328.60
_chemical_name_common 'dizinc selenium trioxo dichloride'
_chemical_name_systematic
;
Dizinc selenium dichloride trioxide
;
_space_group_IT_number 14
_symmetry_cell_setting monoclinic
_symmetry_space_group_name_Hall '-P 2ybc'
_symmetry_space_group_name_H-M 'P 1 21/c 1'
_atom_sites_solution_primary direct
_atom_sites_solution_secondary difmap
_audit_creation_method SHELXL-97
_cell_angle_alpha 90.00
_cell_angle_beta 100.004(2)
_cell_angle_gamma 90.00
_cell_formula_units_Z 4
_cell_length_a 7.6699(8)
_cell_length_b 10.2612(11)
_cell_length_c 7.6571(8)
_cell_measurement_reflns_used 4391
_cell_measurement_temperature 123(2)
_cell_measurement_theta_max 32.59
_cell_measurement_theta_min 2.70
_cell_volume 593.47(11)
_computing_cell_refinement 'SAINT (Bruker, 2001)'
_computing_data_collection 'SMART (Bruker, 1999)'
_computing_data_reduction SAINT
_computing_molecular_graphics 'SHELXTL/PC (Sheldrick, 2001b)'
_computing_publication_material 'DIAMOND (Brandenburg, 2006) and PLATON (Spek, 2001)'
_computing_structure_refinement 'SHELXL97 (Sheldrick, 2001a)'
_computing_structure_solution 'SHELXS97 (Sheldrick, 1990)'
_diffrn_ambient_temperature 123(2)
_diffrn_measured_fraction_theta_full 0.987
_diffrn_measured_fraction_theta_max 0.987
_diffrn_measurement_device_type 'Bruker SMART 2K CCD'
_diffrn_measurement_method \w
_diffrn_radiation_monochromator graphite
_diffrn_radiation_source 'normal-focus sealed tube'
_diffrn_radiation_type MoK\a
_diffrn_radiation_wavelength 0.71073
_diffrn_reflns_av_R_equivalents 0.0230
_diffrn_reflns_av_sigmaI/netI 0.0169
_diffrn_reflns_limit_h_max 11
_diffrn_reflns_limit_h_min -11
_diffrn_reflns_limit_k_max 15
_diffrn_reflns_limit_k_min -15
_diffrn_reflns_limit_l_max 11
_diffrn_reflns_limit_l_min -11
_diffrn_reflns_number 10582
_diffrn_reflns_theta_full 32.59
_diffrn_reflns_theta_max 32.59
_diffrn_reflns_theta_min 2.70
_diffrn_standards_decay_% 0
_diffrn_standards_interval_time 0
_diffrn_standards_number 211
_exptl_absorpt_coefficient_mu 15.019
_exptl_absorpt_correction_T_max 0.7221
_exptl_absorpt_correction_T_min 0.0256
_exptl_absorpt_correction_type numerical
_exptl_absorpt_process_details '(SHELXTL/PC; Sheldrick, 2001b)'
_exptl_crystal_colour colourless
_exptl_crystal_density_diffrn 3.678
_exptl_crystal_density_method 'not measured'
_exptl_crystal_description 'thin plate'
_exptl_crystal_F_000 608
_exptl_crystal_size_max 0.262
_exptl_crystal_size_mid 0.238
_exptl_crystal_size_min 0.024
_refine_diff_density_max 0.460
_refine_diff_density_min -0.391
_refine_ls_extinction_coef 0.0022(2)
_refine_ls_extinction_expression Fc^*^=kFc[1+0.001xFc^2^\l^3^/sin(2\q)]^-1/4^
_refine_ls_extinction_method SHELXL97
_refine_ls_goodness_of_fit_ref 1.076
_refine_ls_matrix_type full
_refine_ls_number_parameters 74
_refine_ls_number_reflns 2147
_refine_ls_number_restraints 0
_refine_ls_restrained_S_all 1.076
_refine_ls_R_factor_all 0.0154
_refine_ls_R_factor_gt 0.0133
_refine_ls_shift/su_max 0.002
_refine_ls_shift/su_mean 0.000
_refine_ls_structure_factor_coef Fsqd
_refine_ls_weighting_details 'calc w=1/[\s^2^(Fo^2^)+(0.0152P)^2^+0.0506P] where P=(Fo^2^+2Fc^2^)/3'
_refine_ls_weighting_scheme calc
_refine_ls_wR_factor_gt 0.0312
_refine_ls_wR_factor_ref 0.0318
_reflns_number_gt 2015
_reflns_number_total 2147
_reflns_threshold_expression I>2\s(I)
_cod_data_source_file bc3038.cif
_cod_data_source_block I
_cod_original_sg_symbol_H-M 'P 21/c'
_cod_database_code 2015932
_cod_database_fobs_code 2015932

loop_
_symmetry_equiv_pos_as_xyz
'x, y, z'
'-x, y+1/2, -z+1/2'
'-x, -y, -z'
'x, -y-1/2, z-1/2'

loop_
_atom_site_type_symbol
_atom_site_label
_atom_site_fract_x
_atom_site_fract_y
_atom_site_fract_z
_atom_site_U_iso_or_equiv
_atom_site_adp_type
_atom_site_calc_flag
_atom_site_occupancy
Se Se 0.814070(17) 0.532687(12) 0.185624(16) 0.00879(4) Uani d 1
Zn Zn1 1.23059(2) 0.512495(15) 0.39561(2) 0.01097(4) Uani d 1
Zn Zn2 0.91497(2) 0.778634(15) 0.37326(2) 0.01199(4) Uani d 1
Cl Cl1 1.40404(5) 0.40258(4) 0.24339(4) 0.01666(7) Uani d 1
Cl Cl2 1.22516(5) 0.72269(3) 0.46610(4) 0.01458(7) Uani d 1
O O1 0.80793(13) 0.58925(9) 0.39417(12) 0.01222(18) Uani d 1
O O2 1.01471(13) 0.45454(9) 0.22034(13) 0.01211(18) Uani d 1
O O3 0.87607(13) 0.68185(9) 0.12038(12) 0.01166(18) Uani d 1

loop_
_atom_site_aniso_label
_atom_site_aniso_U_11
_atom_site_aniso_U_22
_atom_site_aniso_U_33
_atom_site_aniso_U_12
_atom_site_aniso_U_13
_atom_site_aniso_U_23
Se 0.01005(7) 0.00769(6) 0.00854(6) -0.00035(4) 0.00135(4) -0.00062(4)
Zn1 0.01247(8) 0.01043(8) 0.01031(7) -0.00046(5) 0.00284(5) 0.00028(5)
Zn2 0.01889(9) 0.00836(8) 0.00924(7) -0.00206(5) 0.00391(6) -0.00084(5)
Cl1 0.01446(15) 0.02138(16) 0.01493(15) 0.00337(12) 0.00473(12) -0.00135(11)
Cl2 0.01543(15) 0.01019(14) 0.01694(15) -0.00068(11) -0.00045(12) -0.00019(11)
O1 0.0176(5) 0.0100(4) 0.0100(4) -0.0012(3) 0.0049(4) -0.0011(3)
O2 0.0119(4) 0.0100(4) 0.0139(4) 0.0014(3) 0.0007(4) -0.0021(3)
O3 0.0173(5) 0.0082(4) 0.0095(4) -0.0010(3) 0.0022(4) 0.0005(3)

loop_
_atom_type_symbol
_atom_type_description
_atom_type_scat_dispersion_real
_atom_type_scat_dispersion_imag
_atom_type_scat_source
O O 0.0106 0.0060 'International Tables Vol C Tables 4.2.6.8 and 6.1.1.4'
Cl Cl 0.1484 0.1585 'International Tables Vol C Tables 4.2.6.8 and 6.1.1.4'
Zn Zn 0.2839 1.4301 'International Tables Vol C Tables 4.2.6.8 and 6.1.1.4'
Se Se -0.0929 2.2259 'International Tables Vol C Tables 4.2.6.8 and 6.1.1.4'

loop_
_exptl_crystal_face_index_h
_exptl_crystal_face_index_k
_exptl_crystal_face_index_l
_exptl_crystal_face_perp_dist
1.00 0.00 0.00 0.0110
-1.00 0.00 0.00 0.0110
-1.00 -1.00 1.00 0.1300
0.00 1.00 -1.00 0.1400
0.00 -1.00 0.00 0.1200
-1.00 1.00 0.00 0.0720
-1.00 1.00 1.00 0.1310
0.00 -1.00 -1.00 0.1380

loop_
_geom_angle_atom_site_label_1
_geom_angle_atom_site_label_2
_geom_angle_atom_site_label_3
_geom_angle_site_symmetry_1
_geom_angle_site_symmetry_3
_geom_angle
O3 Se O1 . . 91.34(4)
O3 Se O2 . . 100.19(5)
O1 Se O2 . . 100.59(5)
O1 Zn1 O2 3_766 . 99.38(4)
O1 Zn1 Cl1 3_766 . 110.22(3)
O2 Zn1 Cl1 . . 89.91(3)
O1 Zn1 Cl2 3_766 . 107.56(3)
O2 Zn1 Cl2 . . 113.37(3)
Cl1 Zn1 Cl2 . . 131.082(15)
O3 Zn2 O2 4_576 2_755 104.07(4)
O3 Zn2 O1 4_576 . 89.49(4)
O3 Zn2 O3 4_576 . 157.22(4)
O3 Zn2 Cl2 4_576 . 94.03(3)
O3 Zn2 Cl1 4_576 2_755 86.76(3)
O2 Zn2 O1 2_755 . 163.76(4)
O2 Zn2 O3 2_755 . 95.49(4)
O2 Zn2 Cl2 2_755 . 90.38(3)
O2 Zn2 Cl1 2_755 2_755 75.74(3)
O1 Zn2 O3 . . 69.56(4)
O1 Zn2 Cl2 . . 97.66(3)
O1 Zn2 Cl1 . 2_755 96.50(3)
O3 Zn2 Cl2 . . 97.46(3)
O3 Zn2 Cl1 . 2_755 86.85(3)
Cl2 Zn2 Cl1 . 2_755 165.831(12)

loop_
_geom_bond_atom_site_label_1
_geom_bond_atom_site_label_2
_geom_bond_site_symmetry_2
_geom_bond_distance
_geom_bond_publ_flag
Se O3 . 1.7032(9) y
Se O1 . 1.7074(9) y
Se O2 . 1.7146(10) y
Se Zn2 . 2.9404(3) ?
Se Zn1 . 3.3241(4) ?
Se Cl1 1_455 3.5145(5) ?
Zn1 O1 3_766 1.9833(9) y
Zn1 O2 . 2.0308(10) y
Zn1 Cl1 . 2.2225(4) y
Zn1 Cl2 . 2.2255(4) y
Zn1 Zn2 2_745 3.2319(3) ?
Zn1 Cl1 3_866 3.6827(5) ?
Zn1 Zn1 3_766 4.1349(5) ?
Zn1 Cl2 3_866 4.7786(5) ?
Zn2 O3 4_576 2.0075(9) y
Zn2 O2 2_755 2.0487(10) y
Zn2 O1 . 2.1265(10) y
Zn2 O3 . 2.1503(9) y
Zn2 Cl2 . 2.4306(4) y
Zn2 Cl1 2_755 2.7645(5) y
Zn2 Zn2 4_576 3.8734(4) ?
Zn2 Cl2 1_455 5.4894(7) ?
